data_4512190
loop_
_publ_author_name
'Qi, Zhi-Kai'
'Liu, Jun-Liang'
'Hou, Juan-Juan'
'Liu, Min-Min'
'Zhang, Xian-Ming'

_publ_section_title
;
 Planar Cu2(ppz)2Dimers as SBUs for Diverse Polyoxometalate-Based Metal
 Organic Frameworks
;
_journal_issue 11
_journal_name_full 'Crystal Growth &amp; Design'
_journal_page_first 5773
_journal_paper_doi 10.1021/cg5010402
_journal_volume 14
_journal_year 2014
_chemical_formula_sum 'C7 H6 Cu Mo2 N4 O7'
_chemical_formula_weight 513.58
_chemical_name_systematic
; 
 ? 
;
_space_group_IT_number 2
_symmetry_cell_setting triclinic
_symmetry_space_group_name_Hall '-P 1'
_symmetry_space_group_name_H-M 'P -1'
_atom_sites_solution_hydrogens geom
_atom_sites_solution_primary direct
_atom_sites_solution_secondary difmap
_audit_creation_method SHELXL-97
_cell_angle_alpha 110.797(8)
_cell_angle_beta 93.722(6)
_cell_angle_gamma 90.436(6)
_cell_formula_units_Z 2
_cell_length_a 5.1290(3)
_cell_length_b 9.7697(8)
_cell_length_c 12.5421(11)
_cell_measurement_temperature 293(2)
_cell_volume 585.97(8)
_computing_cell_refinement 'CrysAlis PRO'
_computing_data_collection 'CrysAlis PRO (Agilent, 2012)'
_computing_data_reduction 'CrysAlis PRO'
_computing_structure_refinement 'SHELXL-97 (Sheldrick, 1997)'
_computing_structure_solution 'SHELXS-97 (Sheldrick, 1990)'
_diffrn_ambient_temperature 293(2)
_diffrn_measured_fraction_theta_full 0.998
_diffrn_measured_fraction_theta_max 0.998
_diffrn_radiation_monochromator graphite
_diffrn_radiation_source 'fine-focus sealed tube'
_diffrn_radiation_type MoK\a
_diffrn_radiation_wavelength 0.71073
_diffrn_reflns_av_R_equivalents 0.0299
_diffrn_reflns_av_sigmaI/netI 0.0580
_diffrn_reflns_limit_h_max 5
_diffrn_reflns_limit_h_min -6
_diffrn_reflns_limit_k_max 11
_diffrn_reflns_limit_k_min -12
_diffrn_reflns_limit_l_max 15
_diffrn_reflns_limit_l_min -10
_diffrn_reflns_number 3862
_diffrn_reflns_theta_full 26.36
_diffrn_reflns_theta_max 26.36
_diffrn_reflns_theta_min 3.28
_exptl_absorpt_coefficient_mu 3.949
_exptl_absorpt_correction_T_max 0.6486
_exptl_absorpt_correction_T_min 0.5056
_exptl_absorpt_correction_type multi-scan
_exptl_absorpt_process_details SADABS
_exptl_crystal_colour green
_exptl_crystal_density_diffrn 2.911
_exptl_crystal_density_method 'not measured'
_exptl_crystal_description block
_exptl_crystal_F_000 490
_exptl_crystal_size_max 0.20
_exptl_crystal_size_mid 0.15
_exptl_crystal_size_min 0.12
_refine_diff_density_max 2.434
_refine_diff_density_min -0.814
_refine_diff_density_rms 0.180
_refine_ls_extinction_method none
_refine_ls_goodness_of_fit_ref 1.035
_refine_ls_hydrogen_treatment mixed
_refine_ls_matrix_type full
_refine_ls_number_parameters 190
_refine_ls_number_reflns 2396
_refine_ls_number_restraints 0
_refine_ls_restrained_S_all 1.035
_refine_ls_R_factor_all 0.0456
_refine_ls_R_factor_gt 0.0363
_refine_ls_shift/su_max 0.000
_refine_ls_shift/su_mean 0.000
_refine_ls_structure_factor_coef Fsqd
_refine_ls_weighting_details 'calc w=1/[\s^2^(Fo^2^)+(0.0308P)^2^+1.7835P] where P=(Fo^2^+2Fc^2^)/3'
_refine_ls_weighting_scheme calc
_refine_ls_wR_factor_gt 0.0822
_refine_ls_wR_factor_ref 0.0893
_reflns_number_gt 2022
_reflns_number_total 2396
_reflns_threshold_expression >2sigma(I)
_cod_data_source_file cg5010402_si_001.cif
_cod_data_source_block 3
_cod_depositor_comments 'Adding full bibliography for 4512188--4512192.cif.'
_cod_original_cell_volume 585.96(8)
_cod_original_sg_symbol_H-M P-1
_cod_database_code 4512190

loop_
_symmetry_equiv_pos_as_xyz
'x, y, z'
'-x, -y, -z'

loop_
_atom_site_label
_atom_site_type_symbol
_atom_site_fract_x
_atom_site_fract_y
_atom_site_fract_z
_atom_site_U_iso_or_equiv
_atom_site_adp_type
_atom_site_occupancy
_atom_site_symmetry_multiplicity
_atom_site_calc_flag
_atom_site_refinement_flags
Mo2 Mo 0.86424(9) 0.10738(6) 0.44004(4) 0.01247(14) Uani 1 1 d .
Mo1 Mo 0.31164(9) -0.05874(6) 0.27678(4) 0.01239(14) Uani 1 1 d .
Cu1 Cu 0.75011(14) 0.07121(8) 0.11925(6) 0.01623(19) Uani 1 1 d .
O4 O 0.1677(7) -0.0417(5) 0.4324(3) 0.0170(9) Uani 1 1 d .
O1 O 0.4530(8) -0.0007(4) 0.1759(4) 0.0164(9) Uani 1 1 d .
O3 O 0.0085(7) 0.0658(4) 0.2926(3) 0.0147(9) Uani 1 1 d .
N2 N 0.9988(9) 0.1695(6) 0.0554(4) 0.0171(11) Uani 1 1 d .
O7 O 1.0010(8) 0.2744(5) 0.5105(4) 0.0247(10) Uani 1 1 d .
O6 O 0.6279(7) -0.1208(4) 0.3384(4) 0.0164(9) Uani 1 1 d .
C5 C 0.7732(13) 0.5307(7) 0.2313(6) 0.0238(14) Uani 1 1 d .
H5 H 0.8785 0.5951 0.2121 0.029 Uiso 1 1 calc R
N3 N 0.6563(10) 0.2847(6) 0.2065(4) 0.0182(11) Uani 1 1 d .
O5 O 0.5425(7) 0.1474(5) 0.4078(3) 0.0170(9) Uani 1 1 d .
C7 C 0.4716(12) 0.3390(7) 0.2800(6) 0.0230(14) Uani 1 1 d .
H7 H 0.3612 0.2753 0.2976 0.028 Uiso 1 1 calc R
N4 N 0.5935(10) 0.5845(6) 0.3067(5) 0.0260(13) Uani 1 1 d .
H4 H 0.5759 0.6774 0.3387 0.031 Uiso 1 1 calc R
N1 N 1.1855(9) 0.1305(6) -0.0197(4) 0.0180(11) Uani 1 1 d .
O2 O 0.1899(8) -0.2282(5) 0.1994(4) 0.0221(10) Uani 1 1 d .
C3 C 0.9959(11) 0.3178(6) 0.0978(5) 0.0157(12) Uani 1 1 d .
C6 C 0.4434(14) 0.4894(8) 0.3302(6) 0.0306(16) Uani 1 1 d .
H6 H 0.3156 0.5241 0.3818 0.037 Uiso 1 1 calc R
C1 C 1.2964(12) 0.2550(7) -0.0244(5) 0.0195(13) Uani 1 1 d .
H1 H 1.4303 0.2576 -0.0702 0.023 Uiso 1 1 calc R
C2 C 1.1819(12) 0.3767(7) 0.0486(5) 0.0200(13) Uani 1 1 d .
H2 H 1.2198 0.4748 0.0618 0.024 Uiso 1 1 calc R
C4 C 0.8058(11) 0.3826(7) 0.1817(5) 0.0172(13) Uani 1 1 d .

loop_
_atom_site_aniso_label
_atom_site_aniso_U_11
_atom_site_aniso_U_22
_atom_site_aniso_U_33
_atom_site_aniso_U_23
_atom_site_aniso_U_13
_atom_site_aniso_U_12
Mo2 0.0093(2) 0.0166(3) 0.0137(3) 0.0075(2) 0.00404(19) 0.0027(2)
Mo1 0.0093(2) 0.0159(3) 0.0128(3) 0.0056(2) 0.00430(18) 0.00022(19)
Cu1 0.0172(4) 0.0139(4) 0.0189(4) 0.0059(3) 0.0105(3) 0.0020(3)
O4 0.0103(19) 0.027(2) 0.017(2) 0.0119(19) 0.0050(16) 0.0024(18)
O1 0.0129(19) 0.018(2) 0.018(2) 0.0048(18) 0.0093(16) 0.0018(17)
O3 0.0105(19) 0.022(2) 0.015(2) 0.0103(18) 0.0059(16) 0.0043(17)
N2 0.014(2) 0.018(3) 0.022(3) 0.009(2) 0.010(2) 0.002(2)
O7 0.022(2) 0.023(2) 0.026(3) 0.006(2) 0.0026(19) -0.001(2)
O6 0.0104(19) 0.016(2) 0.023(2) 0.0075(18) -0.0011(16) 0.0023(16)
C5 0.022(3) 0.018(3) 0.031(4) 0.009(3) 0.001(3) 0.001(3)
N3 0.021(3) 0.017(3) 0.019(3) 0.011(2) 0.004(2) 0.002(2)
O5 0.0087(19) 0.022(2) 0.022(2) 0.0089(19) 0.0044(16) 0.0010(17)
C7 0.014(3) 0.030(4) 0.032(4) 0.018(3) 0.011(3) 0.011(3)
N4 0.026(3) 0.014(3) 0.033(3) 0.003(2) 0.002(2) 0.005(2)
N1 0.017(3) 0.018(3) 0.019(3) 0.007(2) 0.005(2) 0.003(2)
O2 0.020(2) 0.022(2) 0.022(2) 0.006(2) 0.0022(18) -0.0033(19)
C3 0.016(3) 0.014(3) 0.016(3) 0.005(3) 0.000(2) -0.001(2)
C6 0.033(4) 0.033(4) 0.026(4) 0.010(3) 0.006(3) 0.016(3)
C1 0.020(3) 0.017(3) 0.022(3) 0.007(3) 0.006(3) -0.002(3)
C2 0.023(3) 0.014(3) 0.023(3) 0.007(3) 0.002(3) -0.006(3)
C4 0.015(3) 0.022(3) 0.016(3) 0.009(3) 0.000(2) -0.001(3)

loop_
_atom_type_symbol
_atom_type_description
_atom_type_scat_dispersion_real
_atom_type_scat_dispersion_imag
_atom_type_scat_source
C C 0.0033 0.0016 'International Tables Vol C Tables 4.2.6.8 and 6.1.1.4'
H H 0.0000 0.0000 'International Tables Vol C Tables 4.2.6.8 and 6.1.1.4'
Cu Cu 0.3201 1.2651 'International Tables Vol C Tables 4.2.6.8 and 6.1.1.4'
Mo Mo -1.6832 0.6857 'International Tables Vol C Tables 4.2.6.8 and 6.1.1.4'
N N 0.0061 0.0033 'International Tables Vol C Tables 4.2.6.8 and 6.1.1.4'
O O 0.0106 0.0060 'International Tables Vol C Tables 4.2.6.8 and 6.1.1.4'

loop_
_geom_angle_atom_site_label_1
_geom_angle_atom_site_label_2
_geom_angle_atom_site_label_3
_geom_angle
_geom_angle_site_symmetry_1
_geom_angle_site_symmetry_3
O7 Mo2 O5 102.5(2) . .
O7 Mo2 O4 99.4(2) . 2_656
O5 Mo2 O4 103.29(17) . 2_656
O7 Mo2 O3 99.62(19) . 1_655
O5 Mo2 O3 100.48(17) . 1_655
O4 Mo2 O3 145.38(18) 2_656 1_655
O7 Mo2 O4 105.50(19) . 1_655
O5 Mo2 O4 152.01(18) . 1_655
O4 Mo2 O4 73.42(18) 2_656 1_655
O3 Mo2 O4 73.75(16) 1_655 1_655
O7 Mo2 O6 174.41(18) . .
O5 Mo2 O6 71.96(17) . .
O4 Mo2 O6 81.76(15) 2_656 .
O3 Mo2 O6 82.11(16) 1_655 .
O4 Mo2 O6 80.08(14) 1_655 .
O2 Mo1 O1 103.8(2) . .
O2 Mo1 O6 96.37(19) . .
O1 Mo1 O6 98.11(18) . .
O2 Mo1 O3 104.10(19) . .
O1 Mo1 O3 95.34(17) . .
O6 Mo1 O3 152.02(17) . .
O2 Mo1 O4 97.89(19) . .
O1 Mo1 O4 157.74(18) . .
O6 Mo1 O4 84.19(17) . .
O3 Mo1 O4 74.37(16) . .
O2 Mo1 O5 166.20(18) . .
O1 Mo1 O5 83.04(17) . .
O6 Mo1 O5 70.58(15) . .
O3 Mo1 O5 86.92(15) . .
O4 Mo1 O5 76.83(15) . .
O1 Cu1 N2 168.6(2) . .
O1 Cu1 N1 89.72(19) . 2_755
N2 Cu1 N1 97.0(2) . 2_755
O1 Cu1 N3 90.79(18) . .
N2 Cu1 N3 81.5(2) . .
N1 Cu1 N3 173.0(2) 2_755 .
Mo2 O4 Mo1 152.4(2) 2_656 .
Mo2 O4 Mo2 106.58(18) 2_656 1_455
Mo1 O4 Mo2 100.10(16) . 1_455
Mo1 O1 Cu1 151.7(2) . .
Mo2 O3 Mo1 111.46(18) 1_455 .
N1 N2 C3 107.7(5) . .
N1 N2 Cu1 137.4(4) . .
C3 N2 Cu1 114.9(4) . .
Mo1 O6 Mo2 102.89(17) . .
N4 C5 C4 121.5(6) . .
C7 N3 C4 116.9(5) . .
C7 N3 Cu1 130.5(4) . .
C4 N3 Cu1 112.6(4) . .
Mo2 O5 Mo1 112.0(2) . .
N3 C7 C6 120.8(6) . .
C6 N4 C5 117.5(6) . .
N2 N1 C1 108.0(5) . .
N2 N1 Cu1 125.2(4) . 2_755
C1 N1 Cu1 126.3(4) . 2_755
N2 C3 C2 110.3(5) . .
N2 C3 C4 116.3(5) . .
C2 C3 C4 133.4(6) . .
N4 C6 C7 121.8(7) . .
N1 C1 C2 110.3(5) . .
C1 C2 C3 103.6(5) . .
N3 C4 C5 121.4(6) . .
N3 C4 C3 114.8(5) . .
C5 C4 C3 123.8(6) . .

loop_
_geom_bond_atom_site_label_1
_geom_bond_atom_site_label_2
_geom_bond_distance
_geom_bond_site_symmetry_2
Mo2 O7 1.677(4) .
Mo2 O5 1.753(4) .
Mo2 O4 1.939(4) 2_656
Mo2 O3 1.944(4) 1_655
Mo2 O4 2.123(4) 1_655
Mo2 O6 2.409(4) .
Mo1 O2 1.684(4) .
Mo1 O1 1.753(4) .
Mo1 O6 1.945(4) .
Mo1 O3 1.958(4) .
Mo1 O4 2.083(4) .
Mo1 O5 2.349(4) .
Cu1 O1 1.949(4) .
Cu1 N2 1.962(5) .
Cu1 N1 1.967(5) 2_755
Cu1 N3 2.060(5) .
O4 Mo2 1.939(4) 2_656
O4 Mo2 2.123(4) 1_455
O3 Mo2 1.944(4) 1_455
N2 N1 1.348(7) .
N2 C3 1.355(7) .
C5 N4 1.337(9) .
C5 C4 1.374(9) .
N3 C7 1.342(8) .
N3 C4 1.353(7) .
C7 C6 1.390(9) .
N4 C6 1.326(9) .
N1 C1 1.360(7) .
N1 Cu1 1.967(5) 2_755
C3 C2 1.393(8) .
C3 C4 1.459(9) .
C1 C2 1.380(9) .
